data_7237795
loop_
_publ_author_name
'Sharber, Seth A.'
'Mann, Arielle'
'Shih, Kuo-Chih'
'Mullin, William J.'
'Nieh, Mu-Ping'
'Thomas, Samuel W.'

_publ_section_title
;
 Directed polymorphism and mechanofluorochromism of conjugated materials
 through weak non-covalent control
;
_journal_issue 27
_journal_name_full 'Journal of Materials Chemistry C'
_journal_page_first 8316
_journal_paper_doi 10.1039/C9TC01301F
_journal_volume 7
_journal_year 2019
_chemical_formula_sum 'C46 H28 F10 O8'
_chemical_formula_weight 898.68
_space_group_crystal_system triclinic
_space_group_IT_number 2
_space_group_name_Hall '-P 1'
_space_group_name_H-M_alt 'P -1'
_atom_sites_solution_hydrogens geom
_audit_creation_method SHELXL-2014/7
_audit_update_record
;
2019-02-13 deposited with the CCDC.	2019-06-05 downloaded from the CCDC.
;
_cell_angle_alpha 97.224(3)
_cell_angle_beta 97.656(2)
_cell_angle_gamma 101.419(2)
_cell_formula_units_Z 4
_cell_length_a 13.7988(16)
_cell_length_b 15.4277(18)
_cell_length_c 19.196(2)
_cell_measurement_reflns_used 9943
_cell_measurement_temperature 100(2)
_cell_measurement_theta_max 21.84
_cell_measurement_theta_min 2.17
_cell_volume 3920.9(8)
_computing_structure_refinement 'SHELXL-2014/7 (Sheldrick, 2014)'
_diffrn_ambient_temperature 100(2)
_diffrn_measured_fraction_theta_full 0.993
_diffrn_measured_fraction_theta_max 0.993
_diffrn_measurement_device_type 'Bruker APEX-II CCD'
_diffrn_measurement_method '\f and \w scans'
_diffrn_radiation_type MoK\a
_diffrn_radiation_wavelength 0.71073
_diffrn_reflns_av_R_equivalents 0.0374
_diffrn_reflns_av_unetI/netI 0.0290
_diffrn_reflns_Laue_measured_fraction_full 0.993
_diffrn_reflns_Laue_measured_fraction_max 0.993
_diffrn_reflns_limit_h_max 14
_diffrn_reflns_limit_h_min -14
_diffrn_reflns_limit_k_max 16
_diffrn_reflns_limit_k_min -16
_diffrn_reflns_limit_l_max 20
_diffrn_reflns_limit_l_min -20
_diffrn_reflns_number 41215
_diffrn_reflns_point_group_measured_fraction_full 0.993
_diffrn_reflns_point_group_measured_fraction_max 0.993
_diffrn_reflns_theta_full 21.860
_diffrn_reflns_theta_max 21.860
_diffrn_reflns_theta_min 1.084
_exptl_absorpt_coefficient_mu 0.135
_exptl_absorpt_correction_type multi-scan
_exptl_absorpt_process_details 'Sheldrick, G. M. (1996). SADABS. University of G\"ottingen, Germany'
_exptl_crystal_colour Violet
_exptl_crystal_density_diffrn 1.522
_exptl_crystal_description Plate
_exptl_crystal_F_000 1832
_exptl_crystal_recrystallization_method 'Re-crystallisation from solvent: Acetone'
_exptl_crystal_size_max 0.150
_exptl_crystal_size_mid 0.150
_exptl_crystal_size_min 0.030
_exptl_transmission_factor_max 0.9960
_exptl_transmission_factor_min 0.9800
_refine_diff_density_max 0.807
_refine_diff_density_min -0.545
_refine_diff_density_rms 0.070
_refine_ls_extinction_method none
_refine_ls_goodness_of_fit_ref 1.047
_refine_ls_hydrogen_treatment constr
_refine_ls_matrix_type full
_refine_ls_number_parameters 1157
_refine_ls_number_reflns 9377
_refine_ls_number_restraints 0
_refine_ls_restrained_S_all 1.047
_refine_ls_R_factor_all 0.0596
_refine_ls_R_factor_gt 0.0437
_refine_ls_shift/su_max 0.000
_refine_ls_shift/su_mean 0.000
_refine_ls_structure_factor_coef Fsqd
_refine_ls_weighting_details 'w=1/[\s^2^(Fo^2^)+(0.0746P)^2^+3.3957P] where P=(Fo^2^+2Fc^2^)/3'
_refine_ls_weighting_scheme calc
_refine_ls_wR_factor_gt 0.1174
_refine_ls_wR_factor_ref 0.1356
_reflns_Friedel_coverage 0.000
_reflns_number_gt 7409
_reflns_number_total 9377
_reflns_threshold_expression 'I > 2\s(I)'
_cod_data_source_file c9tc01301f3.cif
_cod_data_source_block SS170815_0m_a
_cod_database_code 7237795
_shelx_shelxl_version_number 2014/7
_shelx_space_group_comment
;
The symmetry employed for this shelxl refinement is uniquely defined
by the following loop, which should always be used as a source of
symmetry information in preference to the above space-group names.
They are only intended as comments.
;
_shelx_estimated_absorpt_t_min 0.980
_shelx_estimated_absorpt_t_max 0.996

loop_
_space_group_symop_operation_xyz
'x, y, z'
'-x, -y, -z'

loop_
_atom_site_label
_atom_site_type_symbol
_atom_site_fract_x
_atom_site_fract_y
_atom_site_fract_z
_atom_site_U_iso_or_equiv
_atom_site_adp_type
_atom_site_occupancy
_atom_site_site_symmetry_order
_atom_site_calc_flag
_atom_site_refinement_flags_posn
_atom_site_refinement_flags_adp
C1A C 0.4815(2) 0.32949(18) 0.48243(14) 0.0178(7) Uani 1 1 d . .
H1A H 0.4652 0.3836 0.4711 0.021 Uiso 1 1 calc R U
C1B C 1.0198(2) 0.84012(19) 0.51131(14) 0.0188(7) Uani 1 1 d . .
H1B H 1.0384 0.9036 0.5175 0.023 Uiso 1 1 calc R U
C2A C 0.5714(2) 0.33349(18) 0.52592(14) 0.0168(6) Uani 1 1 d . .
C2B C 0.9276(2) 0.79707(18) 0.47199(14) 0.0171(6) Uani 1 1 d . .
C3A C 0.59669(19) 0.25424(18) 0.54381(14) 0.0160(7) Uani 1 1 d . .
C3B C 0.8991(2) 0.70277(18) 0.46194(14) 0.0168(7) Uani 1 1 d . .
C21A C 0.6365(2) 0.42485(19) 0.54903(15) 0.0185(7) Uani 1 1 d . .
O21A O 0.62165(16) 0.49003(14) 0.52488(12) 0.0365(6) Uani 1 1 d . .
C6B C 1.0866(2) 0.79286(18) 0.54222(14) 0.0178(7) Uani 1 1 d . .
C6A C 0.4143(2) 0.24876(18) 0.45482(14) 0.0168(7) Uani 1 1 d . .
C5B C 1.0577(2) 0.69884(18) 0.53235(14) 0.0162(6) Uani 1 1 d . .
C5A C 0.4396(2) 0.16948(18) 0.47301(14) 0.0166(6) Uani 1 1 d . .
C4B C 0.9659(2) 0.65554(19) 0.49281(14) 0.0175(7) Uani 1 1 d . .
H4B H 0.9477 0.5920 0.4864 0.021 Uiso 1 1 calc R U
C4A C 0.5290(2) 0.17312(18) 0.51633(14) 0.0182(7) Uani 1 1 d . .
H4A H 0.5451 0.1190 0.5278 0.022 Uiso 1 1 calc R U
C22A C 0.7832(2) 0.5139(2) 0.62093(18) 0.0328(8) Uani 1 1 d . .
H22A H 0.7459 0.5617 0.6298 0.039 Uiso 1 1 calc R U
H22B H 0.8242 0.5280 0.5836 0.039 Uiso 1 1 calc R U
O22A O 0.71428(15) 0.42740(13) 0.59895(11) 0.0312(5) Uani 1 1 d . .
C21B C 0.8628(2) 0.8560(2) 0.44373(15) 0.0198(7) Uani 1 1 d . .
O21B O 0.86211(16) 0.92820(14) 0.47431(11) 0.0359(6) Uani 1 1 d . .
C23A C 0.8481(2) 0.50681(18) 0.68745(16) 0.0235(7) Uani 1 1 d . .
C22B C 0.7418(2) 0.87471(19) 0.35163(15) 0.0221(7) Uani 1 1 d . .
H22C H 0.7814 0.9242 0.3322 0.027 Uiso 1 1 calc R U
H22D H 0.7097 0.9010 0.3898 0.027 Uiso 1 1 calc R U
O22B O 0.80711(14) 0.81980(12) 0.38035(10) 0.0213(5) Uani 1 1 d . .
C24A C 0.9437(2) 0.49274(19) 0.68865(16) 0.0249(7) Uani 1 1 d . .
F24A F 0.98232(14) 0.48552(13) 0.62836(10) 0.0431(5) Uani 1 1 d . .
C23B C 0.6633(2) 0.81700(18) 0.29384(15) 0.0202(7) Uani 1 1 d . .
C25A C 1.0027(2) 0.48530(19) 0.75010(18) 0.0284(8) Uani 1 1 d . .
F25A F 1.09427(13) 0.46857(13) 0.74822(11) 0.0472(5) Uani 1 1 d . .
C24B C 0.6613(2) 0.82394(19) 0.22304(15) 0.0229(7) Uani 1 1 d . .
C26A C 0.9681(3) 0.4945(2) 0.81338(17) 0.0336(8) Uani 1 1 d . .
F26A F 1.02562(17) 0.48828(13) 0.87366(11) 0.0590(6) Uani 1 1 d . .
C25B C 0.5849(2) 0.7756(2) 0.17127(16) 0.0303(8) Uani 1 1 d . .
C27A C 0.8740(3) 0.5098(2) 0.81479(17) 0.0366(9) Uani 1 1 d . .
F27A F 0.84074(19) 0.52376(15) 0.87717(11) 0.0669(7) Uani 1 1 d . .
C26B C 0.5070(2) 0.7174(2) 0.18998(18) 0.0320(8) Uani 1 1 d . .
C28A C 0.8155(2) 0.5140(2) 0.75239(18) 0.0310(8) Uani 1 1 d . .
F28A F 0.72319(14) 0.52782(13) 0.75496(12) 0.0513(6) Uani 1 1 d . .
C27B C 0.5066(2) 0.7085(2) 0.26009(19) 0.0311(8) Uani 1 1 d . .
C31A C 0.6855(2) 0.25063(18) 0.59002(15) 0.0189(7) Uani 1 1 d . .
F30B F 0.43282(14) 0.67003(13) 0.14012(11) 0.0525(6) Uani 1 1 d . .
F29B F 0.43135(13) 0.65168(13) 0.27879(11) 0.0478(5) Uani 1 1 d . .
C28B C 0.5845(2) 0.7573(2) 0.31021(16) 0.0247(7) Uani 1 1 d . .
F28B F 0.58413(13) 0.74640(12) 0.37851(9) 0.0357(5) Uani 1 1 d . .
C32A C 0.7567(2) 0.24443(18) 0.63077(15) 0.0183(7) Uani 1 1 d . .
C31B C 0.8071(2) 0.65246(19) 0.41987(15) 0.0187(7) Uani 1 1 d . .
F31B F 0.58507(16) 0.78531(13) 0.10289(9) 0.0471(5) Uani 1 1 d . .
C33A C 0.8436(2) 0.24243(17) 0.68020(14) 0.0170(7) Uani 1 1 d . .
C32B C 0.7349(2) 0.60774(19) 0.38101(15) 0.0188(7) Uani 1 1 d . .
F32B F 0.73457(13) 0.88201(11) 0.20272(9) 0.0323(4) Uani 1 1 d . .
C34A C 0.9383(2) 0.26605(19) 0.66236(15) 0.0208(7) Uani 1 1 d . .
H34A H 0.9454 0.2832 0.6172 0.025 Uiso 1 1 calc R U
C33B C 0.6543(2) 0.55749(18) 0.32693(15) 0.0188(7) Uani 1 1 d . .
C35A C 1.0223(2) 0.26483(19) 0.70967(14) 0.0203(7) Uani 1 1 d . .
H35A H 1.0869 0.2818 0.6972 0.024 Uiso 1 1 calc R U
C34B C 0.6613(2) 0.56564(19) 0.25620(15) 0.0207(7) Uani 1 1 d . .
H34B H 0.7174 0.6048 0.2450 0.025 Uiso 1 1 calc R U
C36A C 1.0126(2) 0.23896(18) 0.77528(14) 0.0179(7) Uani 1 1 d . .
C35B C 0.5868(2) 0.51684(18) 0.20239(15) 0.0204(7) Uani 1 1 d . .
H35B H 0.5910 0.5236 0.1543 0.024 Uiso 1 1 calc R U
C37A C 0.9178(2) 0.21433(19) 0.79296(15) 0.0226(7) Uani 1 1 d . .
H37A H 0.9108 0.1960 0.8378 0.027 Uiso 1 1 calc R U
C36B C 0.5058(2) 0.45777(18) 0.21833(15) 0.0185(7) Uani 1 1 d . .
C38A C 0.8339(2) 0.21630(19) 0.74614(15) 0.0226(7) Uani 1 1 d . .
H38A H 0.7693 0.1998 0.7589 0.027 Uiso 1 1 calc R U
C37B C 0.4985(2) 0.44973(18) 0.28885(15) 0.0189(7) Uani 1 1 d . .
H37B H 0.4431 0.4095 0.2999 0.023 Uiso 1 1 calc R U
C39A C 1.1049(2) 0.24064(19) 0.82565(15) 0.0204(7) Uani 1 1 d . .
O39A O 1.18737(15) 0.27974(14) 0.82053(11) 0.0290(5) Uani 1 1 d . .
C38B C 0.5718(2) 0.50018(19) 0.34296(15) 0.0196(7) Uani 1 1 d . .
H38B H 0.5658 0.4957 0.3912 0.023 Uiso 1 1 calc R U
C40A C 1.1663(2) 0.1876(2) 0.93174(16) 0.0336(8) Uani 1 1 d . .
H40A H 1.2251 0.2363 0.9319 0.040 Uiso 1 1 calc R U
H40B H 1.1861 0.1296 0.9221 0.040 Uiso 1 1 calc R U
O40A O 1.08437(15) 0.19258(14) 0.87724(11) 0.0312(5) Uani 1 1 d . .
C39B C 0.4288(2) 0.4005(2) 0.16071(15) 0.0219(7) Uani 1 1 d . .
O39B O 0.37021(14) 0.33463(14) 0.16917(10) 0.0264(5) Uani 1 1 d . .
C41A C 1.1313(2) 0.1968(2) 1.00196(16) 0.0328(8) Uani 1 1 d . .
H41A H 1.1150 0.2564 1.0118 0.039 Uiso 1 1 calc R U
H41B H 1.1864 0.1937 1.0396 0.039 Uiso 1 1 calc R U
C40B C 0.3635(3) 0.3716(2) 0.03804(16) 0.0415(9) Uani 1 1 d . .
H40C H 0.2947 0.3596 0.0495 0.050 Uiso 1 1 calc R U
H40D H 0.3834 0.3138 0.0274 0.050 Uiso 1 1 calc R U
O40B O 0.43258(15) 0.42813(14) 0.09788(10) 0.0330(5) Uani 1 1 d . .
C42A C 1.0411(3) 0.1260(2) 1.00527(18) 0.0422(9) Uani 1 1 d . .
H42A H 0.9855 0.1299 0.9691 0.063 Uiso 1 1 calc R U
H42B H 1.0218 0.1350 1.0525 0.063 Uiso 1 1 calc R U
H42C H 1.0569 0.0668 0.9963 0.063 Uiso 1 1 calc R U
C41B C 0.3670(2) 0.4201(2) -0.02480(17) 0.0351(8) Uani 1 1 d . .
H41C H 0.3285 0.3793 -0.0678 0.042 Uiso 1 1 calc R U
H41D H 0.4374 0.4373 -0.0324 0.042 Uiso 1 1 calc R U
C51A C 0.3737(2) 0.07825(19) 0.45029(15) 0.0193(7) Uani 1 1 d . .
O51A O 0.38907(18) 0.01350(16) 0.47369(15) 0.0593(8) Uani 1 1 d . .
C42B C 0.3248(3) 0.5025(3) -0.01491(19) 0.0484(10) Uani 1 1 d . .
H42D H 0.3321 0.5340 -0.0558 0.073 Uiso 1 1 calc R U
H42E H 0.3611 0.5420 0.0286 0.073 Uiso 1 1 calc R U
H42F H 0.2536 0.4853 -0.0111 0.073 Uiso 1 1 calc R U
C52A C 0.2263(3) -0.0115(2) 0.3817(2) 0.0409(9) Uani 1 1 d . .
H52A H 0.1892 -0.0291 0.4203 0.049 Uiso 1 1 calc R U
H52B H 0.2636 -0.0580 0.3682 0.049 Uiso 1 1 calc R U
O52A O 0.29429(17) 0.07533(14) 0.40438(14) 0.0481(7) Uani 1 1 d . .
C51B C 1.1231(2) 0.63994(19) 0.56024(15) 0.0183(7) Uani 1 1 d . .
O51B O 1.12837(15) 0.57032(14) 0.52741(11) 0.0293(5) Uani 1 1 d . .
C53A C 0.1563(2) 0.00019(19) 0.31893(17) 0.0286(8) Uani 1 1 d . .
C52B C 1.2374(2) 0.61736(19) 0.65509(15) 0.0231(7) Uani 1 1 d . .
H52C H 1.2701 0.5914 0.6172 0.028 Uiso 1 1 calc R U
H52D H 1.1975 0.5677 0.6741 0.028 Uiso 1 1 calc R U
O52B O 1.17236(14) 0.67239(12) 0.62615(10) 0.0223(5) Uani 1 1 d . .
C54A C 0.0564(2) -0.00160(19) 0.32060(16) 0.0252(7) Uani 1 1 d . .
F54A F 0.01783(14) -0.01576(13) 0.37982(9) 0.0423(5) Uani 1 1 d . .
C53B C 1.3146(2) 0.67498(18) 0.71316(15) 0.0203(7) Uani 1 1 d . .
C55A C -0.0068(2) 0.01074(19) 0.26332(16) 0.0250(7) Uani 1 1 d . .
F55A F -0.10230(13) 0.01188(13) 0.26737(10) 0.0430(5) Uani 1 1 d . .
C54B C 1.3115(2) 0.67276(19) 0.78432(16) 0.0243(7) Uani 1 1 d . .
F54B F 1.23464(14) 0.61871(12) 0.80421(9) 0.0359(5) Uani 1 1 d . .
C56A C 0.0286(2) 0.0233(2) 0.20103(16) 0.0285(8) Uani 1 1 d . .
F56A F -0.03407(14) 0.03461(12) 0.14472(9) 0.0419(5) Uani 1 1 d . .
C55B C 1.3862(3) 0.7222(2) 0.83701(16) 0.0319(8) Uani 1 1 d . .
F55B F 1.38084(16) 0.71760(13) 0.90556(9) 0.0503(6) Uani 1 1 d . .
C57A C 0.1266(3) 0.0254(2) 0.19708(17) 0.0342(8) Uani 1 1 d . .
F57A F 0.16061(17) 0.03715(15) 0.13572(12) 0.0608(6) Uani 1 1 d . .
C56B C 1.4669(2) 0.7761(2) 0.81869(18) 0.0345(9) Uani 1 1 d . .
F56B F 1.53962(15) 0.82542(13) 0.86944(12) 0.0589(6) Uani 1 1 d . .
C58A C 0.1883(2) 0.0139(2) 0.2551(2) 0.0353(9) Uani 1 1 d . .
F58A F 0.28447(14) 0.01529(14) 0.24947(13) 0.0605(6) Uani 1 1 d . .
C57B C 1.4734(2) 0.7794(2) 0.7485(2) 0.0350(9) Uani 1 1 d . .
F57B F 1.55295(14) 0.83146(13) 0.73001(13) 0.0548(6) Uani 1 1 d . .
C61A C 0.3262(2) 0.25094(18) 0.40790(15) 0.0180(7) Uani 1 1 d . .
C58B C 1.3975(2) 0.7303(2) 0.69707(16) 0.0263(7) Uani 1 1 d . .
F58B F 1.40363(14) 0.73520(12) 0.62855(10) 0.0404(5) Uani 1 1 d . .
C62A C 0.2546(2) 0.25382(18) 0.36538(15) 0.0190(7) Uani 1 1 d . .
C61B C 1.1796(2) 0.84226(19) 0.58404(15) 0.0195(7) Uani 1 1 d . .
C63A C 0.1698(2) 0.25273(17) 0.31330(14) 0.0169(7) Uani 1 1 d . .
C62B C 1.2534(2) 0.88521(19) 0.62192(15) 0.0207(7) Uani 1 1 d . .
C64A C 0.0739(2) 0.23794(19) 0.33010(15) 0.0209(7) Uani 1 1 d . .
H64A H 0.0643 0.2283 0.3768 0.025 Uiso 1 1 calc R U
C63B C 1.3371(2) 0.93380(18) 0.67391(15) 0.0198(7) Uani 1 1 d . .
C65A C -0.0076(2) 0.23704(19) 0.27993(15) 0.0217(7) Uani 1 1 d . .
H65A H -0.0731 0.2258 0.2919 0.026 Uiso 1 1 calc R U
C64B C 1.3323(2) 0.92936(18) 0.74552(15) 0.0210(7) Uani 1 1 d . .
H64B H 1.2751 0.8941 0.7587 0.025 Uiso 1 1 calc R U
C66A C 0.0060(2) 0.25252(18) 0.21192(14) 0.0194(7) Uani 1 1 d . .
C65B C 1.4111(2) 0.97645(18) 0.79726(15) 0.0205(7) Uani 1 1 d . .
H65B H 1.4084 0.9727 0.8460 0.025 Uiso 1 1 calc R U
C67A C 0.1016(2) 0.26742(19) 0.19484(15) 0.0222(7) Uani 1 1 d . .
H67A H 0.1111 0.2783 0.1484 0.027 Uiso 1 1 calc R U
C66B C 1.4941(2) 1.02923(18) 0.77820(15) 0.0188(7) Uani 1 1 d . .
C68A C 0.1830(2) 0.26657(19) 0.24444(15) 0.0212(7) Uani 1 1 d . .
H68A H 0.2481 0.2754 0.2318 0.025 Uiso 1 1 calc R U
C67B C 1.4988(2) 1.03363(18) 0.70673(15) 0.0192(7) Uani 1 1 d . .
H67B H 1.5555 1.0698 0.6936 0.023 Uiso 1 1 calc R U
C69A C -0.0833(2) 0.25031(19) 0.15872(15) 0.0222(7) Uani 1 1 d . .
O69A O -0.16758(15) 0.21448(14) 0.16312(11) 0.0306(5) Uani 1 1 d . .
C68B C 1.4213(2) 0.98557(18) 0.65484(15) 0.0198(7) Uani 1 1 d . .
H68B H 1.4253 0.9878 0.6060 0.024 Uiso 1 1 calc R U
C70A C -0.1396(2) 0.2922(2) 0.04790(17) 0.0355(8) Uani 1 1 d . .
H70A H -0.1854 0.3289 0.0653 0.043 Uiso 1 1 calc R U
H70B H -0.1784 0.2301 0.0316 0.043 Uiso 1 1 calc R U
O70A O -0.05893(15) 0.29343(14) 0.10494(10) 0.0292(5) Uani 1 1 d . .
C69B C 1.5770(2) 1.0839(2) 0.83315(15) 0.0204(7) Uani 1 1 d . .
O69B O 1.64029(15) 1.14404(14) 0.82166(10) 0.0288(5) Uani 1 1 d . .
C71A C -0.0966(3) 0.3290(2) -0.01256(16) 0.0369(9) Uani 1 1 d . .
H71A H -0.0512 0.2920 -0.0299 0.044 Uiso 1 1 calc R U
H71B H -0.0569 0.3907 0.0042 0.044 Uiso 1 1 calc R U
C70B C 1.6480(2) 1.1142(2) 0.95473(15) 0.0308(8) Uani 1 1 d . .
H70C H 1.6356 1.1753 0.9641 0.037 Uiso 1 1 calc R U
H70D H 1.7156 1.1188 0.9416 0.037 Uiso 1 1 calc R U
O70B O 1.57317(14) 1.06021(13) 0.89739(10) 0.0276(5) Uani 1 1 d . .
C72A C -0.1790(3) 0.3299(2) -0.07319(18) 0.0413(9) Uani 1 1 d . .
H72A H -0.1491 0.3542 -0.1121 0.062 Uiso 1 1 calc R U
H72B H -0.2234 0.3674 -0.0563 0.062 Uiso 1 1 calc R U
H72C H -0.2177 0.2687 -0.0903 0.062 Uiso 1 1 calc R U
C72B C 1.6750(3) 0.9823(2) 1.01342(19) 0.0459(9) Uani 1 1 d . .
H72D H 1.6326 0.9410 0.9729 0.069 Uiso 1 1 calc R U
H72E H 1.6688 0.9563 1.0571 0.069 Uiso 1 1 calc R U
H72F H 1.7449 0.9926 1.0059 0.069 Uiso 1 1 calc R U
C71B C 1.6419(2) 1.0701(2) 1.02019(16) 0.0288(8) Uani 1 1 d . .
H71C H 1.5719 1.0596 1.0294 0.035 Uiso 1 1 calc R U
H71D H 1.6844 1.1113 1.0616 0.035 Uiso 1 1 calc R U

loop_
_atom_site_aniso_label
_atom_site_aniso_U_11
_atom_site_aniso_U_22
_atom_site_aniso_U_33
_atom_site_aniso_U_23
_atom_site_aniso_U_13
_atom_site_aniso_U_12
C1A 0.0195(16) 0.0149(16) 0.0202(16) 0.0038(13) 0.0019(13) 0.0071(13)
C1B 0.0217(17) 0.0173(16) 0.0172(16) 0.0007(12) 0.0008(13) 0.0067(13)
C2A 0.0169(16) 0.0152(16) 0.0182(15) 0.0007(12) 0.0010(13) 0.0054(13)
C2B 0.0188(16) 0.0178(16) 0.0148(15) 0.0006(12) -0.0006(12) 0.0071(13)
C3A 0.0141(15) 0.0180(17) 0.0152(15) -0.0007(12) 0.0003(13) 0.0052(13)
C3B 0.0164(16) 0.0185(17) 0.0136(15) -0.0004(12) -0.0004(12) 0.0028(13)
C21A 0.0154(16) 0.0162(17) 0.0223(16) 0.0004(13) -0.0039(13) 0.0063(13)
O21A 0.0339(13) 0.0167(12) 0.0515(15) 0.0097(11) -0.0165(11) 0.0008(10)
C6B 0.0178(16) 0.0205(17) 0.0141(15) 0.0007(13) 0.0001(13) 0.0047(13)
C6A 0.0152(16) 0.0185(17) 0.0172(16) 0.0030(13) 0.0015(13) 0.0055(13)
C5B 0.0169(16) 0.0175(16) 0.0137(15) 0.0002(12) 0.0013(12) 0.0050(13)
C5A 0.0151(16) 0.0145(16) 0.0190(16) -0.0004(12) 0.0009(13) 0.0036(12)
C4B 0.0201(16) 0.0162(16) 0.0161(15) 0.0020(12) 0.0015(13) 0.0053(13)
C4A 0.0198(16) 0.0161(16) 0.0197(16) 0.0038(13) 0.0018(13) 0.0066(13)
C22A 0.0274(18) 0.0150(17) 0.047(2) 0.0027(15) -0.0145(16) -0.0007(14)
O22A 0.0276(12) 0.0128(11) 0.0450(14) 0.0020(10) -0.0156(11) 0.0007(9)
C21B 0.0215(17) 0.0201(18) 0.0166(17) 0.0015(14) -0.0016(13) 0.0053(13)
O21B 0.0439(14) 0.0244(13) 0.0339(13) -0.0090(11) -0.0168(11) 0.0183(11)
C23A 0.0200(17) 0.0118(16) 0.0342(19) -0.0016(13) -0.0027(14) 0.0010(13)
C22B 0.0255(17) 0.0217(17) 0.0208(16) 0.0017(13) -0.0021(13) 0.0141(14)
O22B 0.0221(11) 0.0198(11) 0.0222(12) 0.0005(9) -0.0040(9) 0.0120(9)
C24A 0.0260(18) 0.0199(17) 0.0251(19) -0.0035(13) 0.0009(15) 0.0027(14)
F24A 0.0424(12) 0.0494(13) 0.0375(12) -0.0016(9) 0.0108(9) 0.0122(10)
C23B 0.0198(17) 0.0178(16) 0.0246(18) 0.0012(13) -0.0009(13) 0.0124(14)
C25A 0.0161(18) 0.0175(17) 0.046(2) -0.0018(15) -0.0061(15) 0.0006(13)
F25A 0.0199(10) 0.0384(12) 0.0780(15) 0.0058(10) -0.0089(9) 0.0075(9)
C24B 0.0245(17) 0.0210(17) 0.0252(19) 0.0031(14) 0.0021(14) 0.0111(14)
C26A 0.043(2) 0.0223(18) 0.030(2) 0.0040(14) -0.0108(17) 0.0042(16)
F26A 0.0793(16) 0.0405(13) 0.0456(13) 0.0143(10) -0.0253(12) 0.0044(11)
C25B 0.040(2) 0.032(2) 0.0189(19) -0.0039(15) -0.0051(15) 0.0208(17)
C27A 0.055(2) 0.0272(19) 0.028(2) 0.0050(15) 0.0129(18) 0.0051(17)
F27A 0.1035(19) 0.0576(15) 0.0500(14) 0.0165(11) 0.0375(13) 0.0207(13)
C26B 0.0251(19) 0.0261(19) 0.038(2) -0.0104(16) -0.0135(16) 0.0104(16)
C28A 0.0212(18) 0.0211(18) 0.052(2) 0.0055(15) 0.0087(16) 0.0054(14)
F28A 0.0319(12) 0.0408(12) 0.0867(16) 0.0095(11) 0.0229(11) 0.0124(9)
C27B 0.0176(18) 0.0236(18) 0.052(2) 0.0011(16) 0.0061(16) 0.0072(15)
C31A 0.0199(18) 0.0135(16) 0.0234(17) 0.0019(13) 0.0042(16) 0.0042(13)
F30B 0.0406(12) 0.0416(12) 0.0604(14) -0.0178(10) -0.0242(11) 0.0116(10)
F29B 0.0254(11) 0.0382(12) 0.0762(15) 0.0014(10) 0.0098(10) 0.0025(9)
C28B 0.0243(18) 0.0283(18) 0.0260(19) 0.0036(14) 0.0048(15) 0.0163(15)
F28B 0.0365(11) 0.0411(11) 0.0343(11) 0.0081(9) 0.0146(8) 0.0123(9)
C32A 0.0187(17) 0.0135(16) 0.0217(16) 0.0009(12) 0.0013(15) 0.0035(13)
C31B 0.0202(18) 0.0162(16) 0.0214(16) 0.0047(14) 0.0021(15) 0.0077(15)
F31B 0.0678(14) 0.0485(13) 0.0223(11) -0.0014(9) -0.0116(9) 0.0232(11)
C33A 0.0179(17) 0.0116(15) 0.0196(16) -0.0007(12) -0.0020(13) 0.0040(12)
C32B 0.0208(18) 0.0151(16) 0.0219(17) 0.0034(14) 0.0017(15) 0.0080(15)
F32B 0.0415(11) 0.0282(10) 0.0290(10) 0.0081(8) 0.0059(8) 0.0094(9)
C34A 0.0209(17) 0.0233(17) 0.0194(16) 0.0052(13) 0.0014(13) 0.0074(13)
C33B 0.0169(16) 0.0131(15) 0.0265(18) 0.0005(13) -0.0007(13) 0.0080(13)
C35A 0.0146(16) 0.0232(17) 0.0225(17) 0.0002(13) 0.0032(13) 0.0044(13)
C34B 0.0180(16) 0.0189(16) 0.0248(18) 0.0042(13) 0.0019(13) 0.0037(13)
C36A 0.0201(17) 0.0127(15) 0.0195(16) 0.0004(12) -0.0018(13) 0.0052(12)
C35B 0.0197(16) 0.0210(16) 0.0203(17) 0.0040(13) -0.0004(13) 0.0061(14)
C37A 0.0231(18) 0.0244(17) 0.0197(16) 0.0070(13) 0.0029(14) 0.0019(13)
C36B 0.0154(15) 0.0181(16) 0.0222(17) 0.0019(13) -0.0006(13) 0.0073(13)
C38A 0.0150(16) 0.0252(17) 0.0264(18) 0.0063(14) 0.0007(13) 0.0016(13)
C37B 0.0142(15) 0.0192(16) 0.0254(18) 0.0051(13) 0.0038(13) 0.0073(13)
C39A 0.0212(19) 0.0171(16) 0.0215(17) 0.0001(13) -0.0010(13) 0.0058(14)
O39A 0.0172(12) 0.0332(13) 0.0353(13) 0.0123(10) -0.0029(10) 0.0027(10)
C38B 0.0187(16) 0.0236(17) 0.0179(16) 0.0035(13) -0.0004(13) 0.0104(14)
C40A 0.0227(18) 0.045(2) 0.0308(19) 0.0129(16) -0.0089(15) 0.0062(15)
O40A 0.0215(12) 0.0443(14) 0.0263(12) 0.0181(11) -0.0053(9) 0.0020(10)
C39B 0.0192(17) 0.0239(18) 0.0221(18) 0.0021(14) 0.0018(13) 0.0058(15)
O39B 0.0205(11) 0.0276(13) 0.0271(12) 0.0024(9) 0.0020(9) -0.0020(10)
C41A 0.035(2) 0.036(2) 0.0276(19) 0.0087(15) -0.0027(15) 0.0112(16)
C40B 0.039(2) 0.050(2) 0.0226(19) 0.0027(16) -0.0094(16) -0.0092(17)
O40B 0.0309(13) 0.0378(13) 0.0196(12) 0.0034(10) -0.0073(10) -0.0094(10)
C42A 0.051(2) 0.039(2) 0.033(2) 0.0077(16) 0.0068(17) 0.0020(18)
C41B 0.034(2) 0.038(2) 0.0264(19) 0.0003(15) -0.0022(15) -0.0012(16)
C51A 0.0192(17) 0.0148(17) 0.0243(17) 0.0019(13) -0.0015(14) 0.0092(13)
O51A 0.0442(16) 0.0218(14) 0.097(2) 0.0142(14) -0.0378(15) 0.0014(12)
C42B 0.050(2) 0.056(3) 0.038(2) 0.0017(18) 0.0030(18) 0.017(2)
C52A 0.036(2) 0.0126(17) 0.060(2) 0.0003(16) -0.0231(18) -0.0038(15)
O52A 0.0369(14) 0.0137(12) 0.0785(18) 0.0047(11) -0.0336(13) -0.0004(10)
C51B 0.0175(16) 0.0162(17) 0.0201(17) 0.0019(14) 0.0006(13) 0.0034(13)
O51B 0.0346(13) 0.0223(13) 0.0285(12) -0.0037(10) -0.0085(10) 0.0141(10)
C53A 0.0247(19) 0.0123(16) 0.042(2) 0.0005(14) -0.0106(16) 0.0018(13)
C52B 0.0258(17) 0.0215(17) 0.0229(17) 0.0025(13) -0.0041(13) 0.0133(14)
O52B 0.0268(11) 0.0205(11) 0.0199(12) -0.0010(9) -0.0044(9) 0.0140(9)
C54A 0.0293(19) 0.0184(17) 0.0229(18) 0.0004(13) -0.0022(15) -0.0004(14)
F54A 0.0463(12) 0.0485(12) 0.0289(11) 0.0059(9) 0.0017(9) 0.0056(10)
C53B 0.0220(17) 0.0176(16) 0.0228(18) 0.0017(13) -0.0007(13) 0.0119(14)
C55A 0.0184(18) 0.0216(17) 0.0306(19) 0.0014(14) -0.0031(14) 0.0001(13)
F55A 0.0184(10) 0.0571(13) 0.0524(13) 0.0127(10) -0.0001(9) 0.0068(9)
C54B 0.0252(18) 0.0200(17) 0.0288(19) 0.0023(14) 0.0000(15) 0.0113(15)
F54B 0.0443(12) 0.0315(10) 0.0322(10) 0.0070(8) 0.0077(9) 0.0066(9)
C56A 0.030(2) 0.0209(17) 0.029(2) 0.0018(14) -0.0085(16) 0.0036(14)
F56A 0.0492(12) 0.0371(11) 0.0334(11) 0.0088(9) -0.0093(9) 0.0038(9)
C55B 0.043(2) 0.0255(19) 0.025(2) -0.0025(15) -0.0068(16) 0.0144(17)
F55B 0.0769(15) 0.0487(13) 0.0218(11) -0.0021(9) -0.0117(10) 0.0232(11)
C57A 0.042(2) 0.0298(19) 0.034(2) 0.0095(15) 0.0117(18) 0.0078(16)
F57A 0.0649(15) 0.0698(16) 0.0584(15) 0.0221(12) 0.0314(12) 0.0185(12)
C56B 0.033(2) 0.0246(19) 0.039(2) -0.0103(16) -0.0163(17) 0.0146(17)
F56B 0.0453(13) 0.0386(12) 0.0743(16) -0.0221(11) -0.0324(11) 0.0129(10)
C58A 0.0188(19) 0.0231(18) 0.063(3) 0.0055(17) 0.0083(17) 0.0019(14)
F58A 0.0267(12) 0.0546(14) 0.1072(19) 0.0209(13) 0.0183(11) 0.0154(10)
C57B 0.0211(19) 0.0170(18) 0.064(3) -0.0013(17) 0.0037(18) 0.0052(15)
F57B 0.0307(12) 0.0329(12) 0.0988(18) 0.0036(11) 0.0157(11) 0.0029(10)
C61A 0.0201(18) 0.0122(16) 0.0211(17) 0.0010(12) 0.0015(15) 0.0047(12)
C58B 0.0293(19) 0.0241(18) 0.030(2) 0.0034(15) 0.0070(15) 0.0167(15)
F58B 0.0491(12) 0.0398(11) 0.0402(12) 0.0092(9) 0.0201(9) 0.0176(9)
C62A 0.0200(18) 0.0123(16) 0.0243(17) 0.0030(12) 0.0023(16) 0.0035(13)
C61B 0.0200(18) 0.0185(16) 0.0213(16) 0.0051(14) 0.0001(15) 0.0083(15)
C63A 0.0190(17) 0.0110(15) 0.0186(16) -0.0007(12) -0.0043(13) 0.0049(12)
C62B 0.0226(18) 0.0160(16) 0.0241(17) 0.0035(14) -0.0014(16) 0.0088(15)
C64A 0.0214(17) 0.0236(17) 0.0182(16) 0.0035(13) 0.0013(13) 0.0075(13)
C63B 0.0190(17) 0.0155(16) 0.0245(18) -0.0002(13) -0.0035(14) 0.0097(13)
C65A 0.0134(16) 0.0239(17) 0.0261(18) 0.0009(13) 0.0004(13) 0.0040(13)
C64B 0.0192(16) 0.0159(16) 0.0273(18) 0.0040(13) 0.0008(14) 0.0039(13)
C66A 0.0226(17) 0.0124(15) 0.0206(17) 0.0013(12) -0.0042(13) 0.0040(13)
C65B 0.0213(17) 0.0192(16) 0.0215(17) 0.0035(13) -0.0004(13) 0.0078(14)
C67A 0.0246(18) 0.0214(17) 0.0194(16) 0.0059(13) -0.0002(14) 0.0026(13)
C66B 0.0159(16) 0.0159(16) 0.0242(18) 0.0006(13) -0.0016(13) 0.0073(13)
C68A 0.0150(16) 0.0223(17) 0.0254(18) 0.0044(13) 0.0011(13) 0.0026(13)
C67B 0.0131(15) 0.0198(16) 0.0249(18) 0.0024(13) 0.0015(13) 0.0058(13)
C69A 0.0216(19) 0.0187(16) 0.0244(18) 0.0013(14) -0.0028(14) 0.0055(14)
O69A 0.0193(13) 0.0350(13) 0.0351(13) 0.0086(10) -0.0041(10) 0.0037(10)
C68B 0.0206(17) 0.0214(16) 0.0197(16) 0.0043(13) 0.0016(13) 0.0107(14)
C70A 0.0237(18) 0.045(2) 0.032(2) 0.0135(16) -0.0129(15) 0.0024(16)
O70A 0.0251(12) 0.0317(12) 0.0267(12) 0.0109(10) -0.0089(10) 0.0015(10)
C69B 0.0159(16) 0.0224(17) 0.0229(18) 0.0031(14) 0.0007(13) 0.0060(14)
O69B 0.0220(12) 0.0329(13) 0.0266(12) 0.0056(10) -0.0004(9) -0.0032(11)
C71A 0.041(2) 0.046(2) 0.0237(18) 0.0052(16) -0.0073(15) 0.0192(17)
C70B 0.0279(18) 0.0330(19) 0.0217(18) -0.0005(14) -0.0093(14) -0.0049(15)
O70B 0.0260(12) 0.0285(12) 0.0212(12) 0.0034(9) -0.0059(9) -0.0041(9)
C72A 0.044(2) 0.042(2) 0.040(2) 0.0096(17) 0.0032(17) 0.0124(17)
C72B 0.056(2) 0.045(2) 0.036(2) 0.0058(17) -0.0028(18) 0.0166(19)
C71B 0.0262(18) 0.0306(19) 0.0240(18) 0.0026(14) -0.0055(14) 0.0004(14)

loop_
_atom_type_symbol
_atom_type_description
_atom_type_scat_dispersion_real
_atom_type_scat_dispersion_imag
_atom_type_scat_source
C C 0.0033 0.0016 'International Tables Vol C Tables 4.2.6.8 and 6.1.1.4'
H H 0.0000 0.0000 'International Tables Vol C Tables 4.2.6.8 and 6.1.1.4'
F F 0.0171 0.0103 'International Tables Vol C Tables 4.2.6.8 and 6.1.1.4'
O O 0.0106 0.0060 'International Tables Vol C Tables 4.2.6.8 and 6.1.1.4'

loop_
_geom_angle_atom_site_label_1
_geom_angle_atom_site_label_2
_geom_angle_atom_site_label_3
_geom_angle
C2A C1A C6A 122.2(3)
C2A C1A H1A 118.9
C6A C1A H1A 118.9
C2B C1B C6B 121.9(3)
C2B C1B H1B 119.0
C6B C1B H1B 119.0
C1A C2A C3A 119.9(2)
C1A C2A C21A 115.5(2)
C3A C2A C21A 124.6(2)
C1B C2B C3B 119.7(2)
C1B C2B C21B 116.2(2)
C3B C2B C21B 124.0(2)
C4A C3A C2A 118.0(2)
C4A C3A C31A 117.3(2)
C2A C3A C31A 124.6(2)
C4B C3B C2B 118.3(2)
C4B C3B C31B 118.1(2)
C2B C3B C31B 123.6(2)
O21A C21A O22A 122.7(3)
O21A C21A C2A 123.9(3)
O22A C21A C2A 113.4(2)
C1B C6B C5B 118.2(2)
C1B C6B C61B 118.7(2)
C5B C6B C61B 123.1(2)
C1A C6A C5A 117.9(2)
C1A C6A C61A 118.1(2)
C5A C6A C61A 123.9(2)
C4B C5B C6B 120.1(2)
C4B C5B C51B 116.1(2)
C6B C5B C51B 123.8(2)
C4A C5A C6A 120.2(2)
C4A C5A C51A 115.5(2)
C6A C5A C51A 124.3(2)
C5B C4B C3B 121.8(3)
C5B C4B H4B 119.1
C3B C4B H4B 119.1
C5A C4A C3A 121.9(3)
C5A C4A H4A 119.0
C3A C4A H4A 119.0
O22A C22A C23A 106.3(2)
O22A C22A H22A 110.5
C23A C22A H22A 110.5
O22A C22A H22B 110.5
C23A C22A H22B 110.5
H22A C22A H22B 108.7
C21A O22A C22A 115.8(2)
O21B C21B O22B 123.8(3)
O21B C21B C2B 123.3(3)
O22B C21B C2B 112.9(2)
C24A C23A C28A 115.6(3)
C24A C23A C22A 122.8(3)
C28A C23A C22A 121.6(3)
O22B C22B C23B 108.7(2)
O22B C22B H22C 110.0
C23B C22B H22C 110.0
O22B C22B H22D 110.0
C23B C22B H22D 110.0
H22C C22B H22D 108.3
C21B O22B C22B 114.5(2)
F24A C24A C25A 117.4(3)
F24A C24A C23A 120.1(3)
C25A C24A C23A 122.5(3)
C24B C23B C28B 116.2(3)
C24B C23B C22B 123.1(3)
C28B C23B C22B 120.6(3)
F25A C25A C26A 119.8(3)
F25A C25A C24A 120.3(3)
C26A C25A C24A 119.9(3)
F32B C24B C25B 117.6(3)
F32B C24B C23B 119.9(3)
C25B C24B C23B 122.5(3)
F26A C26A C25A 120.3(3)
F26A C26A C27A 120.2(3)
C25A C26A C27A 119.6(3)
F31B C25B C24B 120.6(3)
F31B C25B C26B 119.9(3)
C24B C25B C26B 119.5(3)
F27A C27A C28A 120.4(3)
F27A C27A C26A 120.3(3)
C28A C27A C26A 119.3(3)
F30B C26B C27B 120.4(3)
F30B C26B C25B 119.9(3)
C27B C26B C25B 119.7(3)
F28A C28A C27A 118.2(3)
F28A C28A C23A 118.7(3)
C27A C28A C23A 123.1(3)
F29B C27B C28B 120.7(3)
F29B C27B C26B 120.1(3)
C28B C27B C26B 119.2(3)
C32A C31A C3A 176.4(3)
F28B C28B C27B 118.5(3)
F28B C28B C23B 118.5(3)
C27B C28B C23B 123.0(3)
C31A C32A C33A 176.8(3)
C32B C31B C3B 174.6(3)
C34A C33A C38A 119.2(3)
C34A C33A C32A 120.1(3)
C38A C33A C32A 120.7(3)
C31B C32B C33B 172.7(3)
C35A C34A C33A 120.5(3)
C35A C34A H34A 119.7
C33A C34A H34A 119.7
C38B C33B C34B 119.7(3)
C38B C33B C32B 122.2(3)
C34B C33B C32B 118.1(3)
C34A C35A C36A 120.2(3)
C34A C35A H35A 119.9
C36A C35A H35A 119.9
C35B C34B C33B 120.1(3)
C35B C34B H34B 120.0
C33B C34B H34B 120.0
C35A C36A C37A 119.4(3)
C35A C36A C39A 118.7(3)
C37A C36A C39A 121.9(3)
C34B C35B C36B 120.2(3)
C34B C35B H35B 119.9
C36B C35B H35B 119.9
C38A C37A C36A 120.5(3)
C38A C37A H37A 119.7
C36A C37A H37A 119.7
C37B C36B C35B 119.8(3)
C37B C36B C39B 119.4(3)
C35B C36B C39B 120.7(3)
C37A C38A C33A 120.1(3)
C37A C38A H38A 120.0
C33A C38A H38A 120.0
C38B C37B C36B 120.1(3)
C38B C37B H37B 120.0
C36B C37B H37B 120.0
O39A C39A O40A 124.3(3)
O39A C39A C36A 124.4(3)
O40A C39A C36A 111.3(2)
C37B C38B C33B 120.1(3)
C37B C38B H38B 119.9
C33B C38B H38B 119.9
O40A C40A C41A 108.1(3)
O40A C40A H40A 110.1
C41A C40A H40A 110.1
O40A C40A H40B 110.1
C41A C40A H40B 110.1
H40A C40A H40B 108.4
C39A O40A C40A 118.6(2)
O39B C39B O40B 123.4(3)
O39B C39B C36B 124.0(3)
O40B C39B C36B 112.6(3)
C40A C41A C42A 113.0(3)
C40A C41A H41A 109.0
C42A C41A H41A 109.0
C40A C41A H41B 109.0
C42A C41A H41B 109.0
H41A C41A H41B 107.8
O40B C40B C41B 107.8(3)
O40B C40B H40C 110.1
C41B C40B H40C 110.1
O40B C40B H40D 110.1
C41B C40B H40D 110.1
H40C C40B H40D 108.5
C39B O40B C40B 115.6(2)
C41A C42A H42A 109.5
C41A C42A H42B 109.5
H42A C42A H42B 109.5
C41A C42A H42C 109.5
H42A C42A H42C 109.5
H42B C42A H42C 109.5
C40B C41B C42B 112.1(3)
C40B C41B H41C 109.2
C42B C41B H41C 109.2
C40B C41B H41D 109.2
C42B C41B H41D 109.2
H41C C41B H41D 107.9
O51A C51A O52A 121.8(3)
O51A C51A C5A 123.8(3)
O52A C51A C5A 114.4(2)
C41B C42B H42D 109.5
C41B C42B H42E 109.5
H42D C42B H42E 109.5
C41B C42B H42F 109.5
H42D C42B H42F 109.5
H42E C42B H42F 109.5
O52A C52A C53A 105.1(2)
O52A C52A H52A 110.7
C53A C52A H52A 110.7
O52A C52A H52B 110.7
C53A C52A H52B 110.7
H52A C52A H52B 108.8
C51A O52A C52A 116.6(2)
O51B C51B O52B 124.0(3)
O51B C51B C5B 123.2(3)
O52B C51B C5B 112.9(2)
C54A C53A C58A 115.7(3)
C54A C53A C52A 122.6(3)
C58A C53A C52A 121.7(3)
O52B C52B C53B 108.4(2)
O52B C52B H52C 110.0
C53B C52B H52C 110.0
O52B C52B H52D 110.0
C53B C52B H52D 110.0
H52C C52B H52D 108.4
C51B O52B C52B 114.6(2)
F54A C54A C55A 117.6(3)
F54A C54A C53A 120.2(3)
C55A C54A C53A 122.3(3)
C54B C53B C58B 116.4(3)
C54B C53B C52B 123.2(3)
C58B C53B C52B 120.3(3)
F55A C55A C54A 120.9(3)
F55A C55A C56A 119.4(3)
C54A C55A C56A 119.7(3)
F54B C54B C55B 117.6(3)
F54B C54B C53B 119.9(3)
C55B C54B C53B 122.5(3)
F56A C56A C57A 120.6(3)
F56A C56A C55A 119.5(3)
C57A C56A C55A 119.9(3)
F55B C55B C56B 120.1(3)
F55B C55B C54B 120.7(3)
C56B C55B C54B 119.2(3)
F57A C57A C56A 119.6(3)
F57A C57A C58A 121.1(3)
C56A C57A C58A 119.3(3)
F56B C56B C55B 119.9(3)
F56B C56B C57B 120.1(3)
C55B C56B C57B 120.1(3)
F58A C58A C57A 118.1(3)
F58A C58A C53A 118.8(3)
C57A C58A C53A 123.1(3)
F57B C57B C58B 120.0(3)
F57B C57B C56B 120.4(3)
C58B C57B C56B 119.5(3)
C62A C61A C6A 176.5(3)
F58B C58B C57B 119.1(3)
F58B C58B C53B 118.6(3)
C57B C58B C53B 122.3(3)
C61A C62A C63A 177.1(3)
C62B C61B C6B 175.8(3)
C64A C63A C68A 119.1(2)
C64A C63A C62A 120.9(2)
C68A C63A C62A 120.0(3)
C61B C62B C63B 173.7(3)
C65A C64A C63A 120.8(3)
C65A C64A H64A 119.6
C63A C64A H64A 119.6
C68B C63B C64B 119.8(3)
C68B C63B C62B 121.9(3)
C64B C63B C62B 118.2(3)
C64A C65A C66A 119.9(3)
C64A C65A H65A 120.0
C66A C65A H65A 120.0
C65B C64B C63B 119.9(3)
C65B C64B H64B 120.1
C63B C64B H64B 120.1
C67A C66A C65A 119.5(3)
C67A C66A C69A 121.7(3)
C65A C66A C69A 118.8(3)
C64B C65B C66B 120.2(3)
C64B C65B H65B 119.9
C66B C65B H65B 119.9
C68A C67A C66A 120.7(3)
C68A C67A H67A 119.6
C66A C67A H67A 119.6
C65B C66B C67B 119.8(3)
C65B C66B C69B 121.0(3)
C67B C66B C69B 119.2(3)
C67A C68A C63A 119.9(3)
C67A C68A H68A 120.0
C63A C68A H68A 120.0
C68B C67B C66B 120.2(3)
C68B C67B H67B 119.9
C66B C67B H67B 119.9
O69A C69A O70A 123.9(3)
O69A C69A C66A 124.3(3)
O70A C69A C66A 111.8(3)
C67B C68B C63B 120.0(3)
C67B C68B H68B 120.0
C63B C68B H68B 120.0
O70A C70A C71A 109.3(3)
O70A C70A H70A 109.8
C71A C70A H70A 109.8
O70A C70A H70B 109.8
C71A C70A H70B 109.8
H70A C70A H70B 108.3
C69A O70A C70A 116.8(2)
O69B C69B O70B 123.3(3)
O69B C69B C66B 124.1(3)
O70B C69B C66B 112.6(3)
C70A C71A C72A 111.0(3)
C70A C71A H71A 109.4
C72A C71A H71A 109.4
C70A C71A H71B 109.4
C72A C71A H71B 109.4
H71A C71A H71B 108.0
O70B C70B C71B 108.3(2)
O70B C70B H70C 110.0
C71B C70B H70C 110.0
O70B C70B H70D 110.0
C71B C70B H70D 110.0
H70C C70B H70D 108.4
C69B O70B C70B 115.8(2)
C71A C72A H72A 109.5
C71A C72A H72B 109.5
H72A C72A H72B 109.5
C71A C72A H72C 109.5
H72A C72A H72C 109.5
H72B C72A H72C 109.5
C71B C72B H72D 109.5
C71B C72B H72E 109.5
H72D C72B H72E 109.5
C71B C72B H72F 109.5
H72D C72B H72F 109.5
H72E C72B H72F 109.5
C70B C71B C72B 112.8(3)
C70B C71B H71C 109.0
C72B C71B H71C 109.0
C70B C71B H71D 109.0
C72B C71B H71D 109.0
H71C C71B H71D 107.8

loop_
_geom_bond_atom_site_label_1
_geom_bond_atom_site_label_2
_geom_bond_distance
C1A C2A 1.386(4)
C1A C6A 1.392(4)
C1A H1A 0.9500
C1B C2B 1.383(4)
C1B C6B 1.401(4)
C1B H1B 0.9500
C2A C3A 1.406(4)
C2A C21A 1.492(4)
C2B C3B 1.411(4)
C2B C21B 1.495(4)
C3A C4A 1.399(4)
C3A C31A 1.428(4)
C3B C4B 1.401(4)
C3B C31B 1.430(4)
C21A O21A 1.200(3)
C21A O22A 1.331(3)
C6B C5B 1.407(4)
C6B C61B 1.434(4)
C6A C5A 1.408(4)
C6A C61A 1.422(4)
C5B C4B 1.381(4)
C5B C51B 1.498(4)
C5A C4A 1.380(4)
C5A C51A 1.494(4)
C4B H4B 0.9500
C4A H4A 0.9500
C22A O22A 1.454(4)
C22A C23A 1.488(4)
C22A H22A 0.9900
C22A H22B 0.9900
C21B O21B 1.195(3)
C21B O22B 1.339(3)
C23A C24A 1.376(4)
C23A C28A 1.380(4)
C22B O22B 1.457(3)
C22B C23B 1.498(4)
C22B H22C 0.9900
C22B H22D 0.9900
C24A F24A 1.338(3)
C24A C25A 1.372(4)
C23B C24B 1.374(4)
C23B C28B 1.377(4)
C25A F25A 1.343(3)
C25A C26A 1.365(5)
C24B F32B 1.346(3)
C24B C25B 1.370(4)
C26A F26A 1.338(4)
C26A C27A 1.369(5)
C25B F31B 1.340(4)
C25B C26B 1.376(5)
C27A F27A 1.346(4)
C27A C28A 1.368(5)
C26B F30B 1.329(3)
C26B C27B 1.370(5)
C28A F28A 1.339(4)
C27B F29B 1.340(4)
C27B C28B 1.367(4)
C31A C32A 1.200(4)
C28B F28B 1.343(3)
C32A C33A 1.434(4)
C31B C32B 1.194(4)
C33A C34A 1.386(4)
C33A C38A 1.391(4)
C32B C33B 1.437(4)
C34A C35A 1.379(4)
C34A H34A 0.9500
C33B C38B 1.391(4)
C33B C34B 1.394(4)
C35A C36A 1.383(4)
C35A H35A 0.9500
C34B C35B 1.380(4)
C34B H34B 0.9500
C36A C37A 1.388(4)
C36A C39A 1.486(4)
C35B C36B 1.390(4)
C35B H35B 0.9500
C37A C38A 1.375(4)
C37A H37A 0.9500
C36B C37B 1.390(4)
C36B C39B 1.484(4)
C38A H38A 0.9500
C37B C38B 1.383(4)
C37B H37B 0.9500
C39A O39A 1.201(3)
C39A O40A 1.337(3)
C38B H38B 0.9500
C40A O40A 1.455(3)
C40A C41A 1.491(4)
C40A H40A 0.9900
C40A H40B 0.9900
C39B O39B 1.209(3)
C39B O40B 1.333(4)
C41A C42A 1.499(5)
C41A H41A 0.9900
C41A H41B 0.9900
C40B O40B 1.454(4)
C40B C41B 1.498(5)
C40B H40C 0.9900
C40B H40D 0.9900
C42A H42A 0.9800
C42A H42B 0.9800
C42A H42C 0.9800
C41B C42B 1.502(5)
C41B H41C 0.9900
C41B H41D 0.9900
C51A O51A 1.190(4)
C51A O52A 1.301(3)
C42B H42D 0.9800
C42B H42E 0.9800
C42B H42F 0.9800
C52A O52A 1.453(4)
C52A C53A 1.495(4)
C52A H52A 0.9900
C52A H52B 0.9900
C51B O51B 1.195(3)
C51B O52B 1.338(3)
C53A C54A 1.378(4)
C53A C58A 1.384(5)
C52B O52B 1.456(3)
C52B C53B 1.493(4)
C52B H52C 0.9900
C52B H52D 0.9900
C54A F54A 1.342(3)
C54A C55A 1.367(4)
C53B C54B 1.377(4)
C53B C58B 1.380(4)
C55A F55A 1.334(3)
C55A C56A 1.372(4)
C54B F54B 1.343(3)
C54B C55B 1.373(4)
C56A F56A 1.343(3)
C56A C57A 1.359(5)
C55B F55B 1.338(4)
C55B C56B 1.366(5)
C57A F57A 1.345(4)
C57A C58A 1.362(5)
C56B F56B 1.336(4)
C56B C57B 1.370(5)
C58A F58A 1.341(4)
C57B F57B 1.342(4)
C57B C58B 1.367(5)
C61A C62A 1.207(4)
C58B F58B 1.340(3)
C62A C63A 1.431(4)
C61B C62B 1.192(4)
C63A C64A 1.385(4)
C63A C68A 1.395(4)
C62B C63B 1.433(4)
C64A C65A 1.376(4)
C64A H64A 0.9500
C63B C68B 1.393(4)
C63B C64B 1.395(4)
C65A C66A 1.386(4)
C65A H65A 0.9500
C64B C65B 1.383(4)
C64B H64B 0.9500
C66A C67A 1.384(4)
C66A C69A 1.484(4)
C65B C66B 1.388(4)
C65B H65B 0.9500
C67A C68A 1.375(4)
C67A H67A 0.9500
C66B C67B 1.391(4)
C66B C69B 1.485(4)
C68A H68A 0.9500
C67B C68B 1.379(4)
C67B H67B 0.9500
C69A O69A 1.203(3)
C69A O70A 1.341(4)
C68B H68B 0.9500
C70A O70A 1.449(3)
C70A C71A 1.495(5)
C70A H70A 0.9900
C70A H70B 0.9900
C69B O69B 1.206(3)
C69B O70B 1.334(3)
C71A C72A 1.518(4)
C71A H71A 0.9900
C71A H71B 0.9900
C70B O70B 1.448(3)
C70B C71B 1.506(4)
C70B H70C 0.9900
C70B H70D 0.9900
C72A H72A 0.9800
C72A H72B 0.9800
C72A H72C 0.9800
C72B C71B 1.510(5)
C72B H72D 0.9800
C72B H72E 0.9800
C72B H72F 0.9800
C71B H71C 0.9900
C71B H71D 0.9900
